data_4335372
loop_
_publ_author_name
'Michael Giese'
'Markus Albrecht'
'Simon Steike'
'Anton Ackermann'
'Arto Valkonen'
'Kari Rissanen'

_publ_section_title
;
 Di-, Tri-, and Tetra(pentafluorophenyl) Derivatives for Oligotopic
 Anion-\p Interactions
;
_journal_name_full 'Inorganic Chemistry'
_journal_page_first 7666
_journal_page_last 7672
_journal_paper_doi 10.1021/ic4008087
_journal_volume 52
_journal_year 2013
_chemical_formula_moiety 'C16 H10 F10 N, Br'
_chemical_formula_sum 'C16 H10 Br F10 N'
_chemical_formula_weight 486.16
_chemical_name_systematic
;
 ?
;
_space_group_IT_number 14
_symmetry_cell_setting monoclinic
_symmetry_space_group_name_Hall '-P 2ybc'
_symmetry_space_group_name_H-M 'P 1 21/c 1'
_atom_sites_solution_hydrogens geom
_atom_sites_solution_primary direct
_atom_sites_solution_secondary difmap
_audit_creation_method SHELXL-97
_cell_angle_alpha 90.00
_cell_angle_beta 90.6230(10)
_cell_angle_gamma 90.00
_cell_formula_units_Z 8
_cell_length_a 11.6927(2)
_cell_length_b 23.6681(4)
_cell_length_c 11.9999(2)
_cell_measurement_reflns_used 8396
_cell_measurement_temperature 123(2)
_cell_measurement_theta_max 28.283
_cell_measurement_theta_min 0.407
_cell_volume 3320.70(10)
_computing_cell_refinement 'DENZO-SMN (Otwinowski & Minor, 1997)'
_computing_data_collection 'Collect (Bruker, 2008)'
_computing_data_reduction DENZO-SMN
_computing_molecular_graphics 'ORTEP-3 (Farrugia, 1997); MERCURY (Macrae, <i>et al.</i>, 2008)'
_computing_publication_material SHELXL-97
_computing_structure_refinement 'SHELXL-97 (Sheldrick, 2008)'
_computing_structure_solution 'SIR-2004 (Burla, et al., 2005)'
_diffrn_ambient_temperature 123(2)
_diffrn_detector_area_resol_mean 9
_diffrn_measured_fraction_theta_full 0.998
_diffrn_measured_fraction_theta_max 0.998
_diffrn_measurement_device_type 'Bruker-Nonius Kappa CCD with APEXII detector'
_diffrn_measurement_method '\f and \w scans'
_diffrn_radiation_monochromator graphite
_diffrn_radiation_source 'fine-focus sealed tube'
_diffrn_radiation_type MoK\a
_diffrn_radiation_wavelength 0.71073
_diffrn_reflns_av_R_equivalents 0.0571
_diffrn_reflns_av_sigmaI/netI 0.0425
_diffrn_reflns_limit_h_max 13
_diffrn_reflns_limit_h_min -14
_diffrn_reflns_limit_k_max 28
_diffrn_reflns_limit_k_min -28
_diffrn_reflns_limit_l_max 14
_diffrn_reflns_limit_l_min -14
_diffrn_reflns_number 39816
_diffrn_reflns_theta_full 25.25
_diffrn_reflns_theta_max 25.25
_diffrn_reflns_theta_min 1.74
_exptl_absorpt_coefficient_mu 2.584
_exptl_absorpt_correction_T_max 0.8817
_exptl_absorpt_correction_T_min 0.5644
_exptl_absorpt_correction_type multi-scan
_exptl_absorpt_process_details 'Sadabs (Sheldrick, 1996)'
_exptl_crystal_colour colourless
_exptl_crystal_density_diffrn 1.945
_exptl_crystal_description plate
_exptl_crystal_F_000 1904
_exptl_crystal_size_max 0.25
_exptl_crystal_size_mid 0.22
_exptl_crystal_size_min 0.05
_refine_diff_density_max 0.337
_refine_diff_density_min -0.326
_refine_diff_density_rms 0.079
_refine_ls_extinction_method none
_refine_ls_goodness_of_fit_ref 1.040
_refine_ls_hydrogen_treatment constr
_refine_ls_matrix_type full
_refine_ls_number_parameters 505
_refine_ls_number_reflns 6000
_refine_ls_number_restraints 0
_refine_ls_restrained_S_all 1.040
_refine_ls_R_factor_all 0.0510
_refine_ls_R_factor_gt 0.0335
_refine_ls_shift/su_max 0.001
_refine_ls_shift/su_mean 0.000
_refine_ls_structure_factor_coef Fsqd
_refine_ls_weighting_details 'calc w=1/[\s^2^(Fo^2^)+(0.0000P)^2^+5.6912P] where P=(Fo^2^+2Fc^2^)/3'
_refine_ls_weighting_scheme calc
_refine_ls_wR_factor_gt 0.0618
_refine_ls_wR_factor_ref 0.0676
_reflns_number_gt 4763
_reflns_number_total 6000
_reflns_threshold_expression >2\s(I)
_cod_data_source_file ic4008087_si_002_01.cif
_cod_data_source_block (1)
_cod_database_code 4335372

loop_
_symmetry_equiv_pos_as_xyz
'x, y, z'
'-x, y+1/2, -z+1/2'
'-x, -y, -z'
'x, -y-1/2, z-1/2'

loop_
_atom_site_label
_atom_site_type_symbol
_atom_site_fract_x
_atom_site_fract_y
_atom_site_fract_z
_atom_site_U_iso_or_equiv
_atom_site_adp_type
_atom_site_occupancy
_atom_site_symmetry_multiplicity
_atom_site_calc_flag
_atom_site_refinement_flags
Br1 Br 0.57264(3) 0.309147(13) 0.28170(2) 0.02087(9) Uani 1 1 d .
F3 F -0.05525(14) 0.45553(7) 0.43591(14) 0.0198(4) Uani 1 1 d .
F4 F -0.24038(15) 0.49582(7) 0.54113(16) 0.0280(4) Uani 1 1 d .
F6 F -0.38083(14) 0.31057(8) 0.58185(14) 0.0229(4) Uani 1 1 d .
F5 F -0.40194(14) 0.42375(8) 0.61775(15) 0.0271(4) Uani 1 1 d .
F7 F -0.19405(14) 0.26981(7) 0.47928(14) 0.0210(4) Uani 1 1 d .
F10 F 0.19067(14) 0.41436(8) 0.12011(14) 0.0252(4) Uani 1 1 d .
F11 F 0.36478(15) 0.47994(8) 0.18187(16) 0.0296(5) Uani 1 1 d .
F12 F 0.48293(15) 0.45817(8) 0.37536(16) 0.0302(5) Uani 1 1 d .
F13 F 0.41685(14) 0.37111(8) 0.50762(15) 0.0276(4) Uani 1 1 d .
F14 F 0.24177(14) 0.30536(7) 0.44699(14) 0.0224(4) Uani 1 1 d .
N1 N -0.0069(2) 0.33440(10) 0.2779(2) 0.0146(5) Uani 1 1 d .
C1 C -0.0104(2) 0.33947(13) 0.4038(2) 0.0157(6) Uani 1 1 d .
H1A H 0.0048 0.3018 0.4365 0.019 Uiso 1 1 calc R
H1B H 0.0522 0.3649 0.4284 0.019 Uiso 1 1 calc R
C2 C -0.1211(2) 0.36140(12) 0.4502(2) 0.0145(6) Uani 1 1 d .
C3 C -0.1362(2) 0.41906(13) 0.4685(2) 0.0168(7) Uani 1 1 d .
C4 C -0.2301(3) 0.43975(13) 0.5224(3) 0.0199(7) Uani 1 1 d .
C5 C -0.3122(2) 0.40310(14) 0.5607(3) 0.0195(7) Uani 1 1 d .
C6 C -0.3010(2) 0.34608(13) 0.5434(2) 0.0174(7) Uani 1 1 d .
C7 C -0.2058(2) 0.32599(12) 0.4899(2) 0.0161(7) Uani 1 1 d .
C8 C 0.1148(2) 0.31686(12) 0.2454(3) 0.0160(6) Uani 1 1 d .
H8A H 0.1312 0.2793 0.2781 0.019 Uiso 1 1 calc R
H8B H 0.1176 0.3129 0.1634 0.019 Uiso 1 1 calc R
C9 C 0.2077(2) 0.35736(12) 0.2823(2) 0.0153(6) Uani 1 1 d .
C10 C 0.2440(2) 0.40265(13) 0.2174(2) 0.0184(7) Uani 1 1 d .
C11 C 0.3344(3) 0.43671(13) 0.2485(3) 0.0204(7) Uani 1 1 d .
C12 C 0.3936(3) 0.42603(14) 0.3458(3) 0.0222(7) Uani 1 1 d .
C13 C 0.3605(2) 0.38209(14) 0.4124(3) 0.0201(7) Uani 1 1 d .
C14 C 0.2696(2) 0.34882(13) 0.3802(3) 0.0179(7) Uani 1 1 d .
C15 C -0.0858(2) 0.28832(14) 0.2378(3) 0.0213(7) Uani 1 1 d .
H15A H -0.0657 0.2528 0.2751 0.032 Uiso 1 1 calc R
H15B H -0.0781 0.2838 0.1570 0.032 Uiso 1 1 calc R
H15C H -0.1649 0.2984 0.2551 0.032 Uiso 1 1 calc R
C16 C -0.0399(3) 0.38857(13) 0.2201(3) 0.0197(7) Uani 1 1 d .
H16A H -0.0365 0.3832 0.1392 0.030 Uiso 1 1 calc R
H16B H 0.0132 0.4186 0.2424 0.030 Uiso 1 1 calc R
H16C H -0.1178 0.3991 0.2409 0.030 Uiso 1 1 calc R
Br1A Br 0.06663(3) 0.314682(13) 0.94155(3) 0.02168(9) Uani 1 1 d .
F3A F 0.43083(14) 0.46069(7) 0.80511(15) 0.0243(4) Uani 1 1 d .
F4A F 0.24069(15) 0.50035(7) 0.70519(15) 0.0263(4) Uani 1 1 d .
F5A F 0.08389(14) 0.42732(8) 0.61842(15) 0.0255(4) Uani 1 1 d .
F6A F 0.11253(13) 0.31430(7) 0.64326(14) 0.0220(4) Uani 1 1 d .
F7A F 0.30515(14) 0.27381(7) 0.74118(14) 0.0211(4) Uani 1 1 d .
F10A F 0.74481(14) 0.31171(8) 0.78591(14) 0.0244(4) Uani 1 1 d .
F11A F 0.90744(15) 0.38435(9) 0.72685(16) 0.0363(5) Uani 1 1 d .
F12A F 0.95388(17) 0.47665(10) 0.85470(18) 0.0470(6) Uani 1 1 d .
F13A F 0.83718(19) 0.49248(9) 1.04822(18) 0.0454(6) Uani 1 1 d .
F14A F 0.67850(16) 0.41868(8) 1.11111(15) 0.0295(4) Uani 1 1 d .
N1A N 0.4907(2) 0.33613(10) 0.9492(2) 0.0153(5) Uani 1 1 d .
C1A C 0.4852(2) 0.34462(13) 0.8240(2) 0.0153(6) Uani 1 1 d .
H1A1 H 0.5458 0.3717 0.8029 0.018 Uiso 1 1 calc R
H1A2 H 0.5024 0.3081 0.7875 0.018 Uiso 1 1 calc R
C2A C 0.3726(2) 0.36604(12) 0.7790(2) 0.0155(6) Uani 1 1 d .
C3A C 0.3523(2) 0.42344(13) 0.7673(3) 0.0178(7) Uani 1 1 d .
C4A C 0.2559(3) 0.44449(13) 0.7151(3) 0.0191(7) Uani 1 1 d .
C5A C 0.1759(2) 0.40747(13) 0.6723(2) 0.0183(7) Uani 1 1 d .
C6A C 0.1915(2) 0.34995(13) 0.6844(2) 0.0174(7) Uani 1 1 d .
C7A C 0.2893(2) 0.33006(13) 0.7361(2) 0.0164(7) Uani 1 1 d .
C8A C 0.6139(2) 0.31993(13) 0.9816(2) 0.0157(6) Uani 1 1 d .
H8A1 H 0.6183 0.3144 1.0633 0.019 Uiso 1 1 calc R
H8A2 H 0.6329 0.2835 0.9459 0.019 Uiso 1 1 calc R
C9A C 0.7024(2) 0.36328(13) 0.9487(2) 0.0166(7) Uani 1 1 d .
C10A C 0.7654(2) 0.35626(13) 0.8526(3) 0.0191(7) Uani 1 1 d .
C11A C 0.8490(3) 0.39308(15) 0.8200(3) 0.0244(8) Uani 1 1 d .
C12A C 0.8733(3) 0.43968(15) 0.8857(3) 0.0306(9) Uani 1 1 d .
C13A C 0.8139(3) 0.44780(14) 0.9829(3) 0.0286(8) Uani 1 1 d .
C14A C 0.7318(3) 0.40965(14) 1.0139(3) 0.0228(7) Uani 1 1 d .
C15A C 0.4544(3) 0.38787(13) 1.0116(3) 0.0209(7) Uani 1 1 d .
H15D H 0.5028 0.4198 0.9905 0.031 Uiso 1 1 calc R
H15E H 0.4621 0.3811 1.0919 0.031 Uiso 1 1 calc R
H15F H 0.3744 0.3965 0.9933 0.031 Uiso 1 1 calc R
C16A C 0.4160(2) 0.28773(13) 0.9834(3) 0.0205(7) Uani 1 1 d .
H16D H 0.4387 0.2536 0.9432 0.031 Uiso 1 1 calc R
H16E H 0.3360 0.2966 0.9656 0.031 Uiso 1 1 calc R
H16F H 0.4245 0.2814 1.0638 0.031 Uiso 1 1 calc R

loop_
_atom_site_aniso_label
_atom_site_aniso_U_11
_atom_site_aniso_U_22
_atom_site_aniso_U_33
_atom_site_aniso_U_23
_atom_site_aniso_U_13
_atom_site_aniso_U_12
Br1 0.02431(16) 0.02224(17) 0.01609(17) 0.00125(13) 0.00169(13) 0.00262(14)
F3 0.0197(9) 0.0182(9) 0.0216(10) 0.0009(8) 0.0008(7) -0.0022(8)
F4 0.0323(10) 0.0171(9) 0.0349(12) -0.0054(8) 0.0080(9) 0.0032(8)
F6 0.0185(9) 0.0284(10) 0.0221(10) 0.0035(8) 0.0044(7) -0.0039(8)
F5 0.0214(9) 0.0336(11) 0.0265(11) -0.0073(9) 0.0083(8) 0.0041(9)
F7 0.0224(9) 0.0140(9) 0.0266(10) 0.0002(8) 0.0027(8) -0.0013(8)
F10 0.0259(10) 0.0306(11) 0.0191(10) 0.0042(8) -0.0014(8) -0.0024(8)
F11 0.0282(10) 0.0256(10) 0.0352(12) 0.0058(9) 0.0013(9) -0.0066(9)
F12 0.0226(10) 0.0284(11) 0.0395(12) -0.0059(9) -0.0047(9) -0.0071(9)
F13 0.0228(10) 0.0381(11) 0.0218(11) -0.0023(9) -0.0061(8) -0.0009(9)
F14 0.0200(9) 0.0261(10) 0.0209(10) 0.0044(8) -0.0005(7) 0.0014(8)
N1 0.0136(12) 0.0162(13) 0.0140(13) 0.0005(10) 0.0015(10) 0.0008(11)
C1 0.0137(15) 0.0197(16) 0.0138(16) -0.0007(13) -0.0024(12) -0.0006(13)
C2 0.0137(14) 0.0187(16) 0.0111(16) -0.0017(12) -0.0021(12) 0.0018(13)
C3 0.0158(15) 0.0194(16) 0.0151(16) 0.0012(13) -0.0024(12) -0.0032(13)
C4 0.0253(17) 0.0158(16) 0.0185(17) -0.0043(13) -0.0019(13) 0.0058(14)
C5 0.0138(15) 0.0275(18) 0.0171(17) -0.0028(14) 0.0009(12) 0.0040(14)
C6 0.0167(15) 0.0240(17) 0.0114(16) 0.0023(13) -0.0017(12) -0.0033(14)
C7 0.0184(15) 0.0153(16) 0.0144(16) -0.0019(12) -0.0042(12) 0.0012(13)
C8 0.0128(14) 0.0163(15) 0.0189(17) -0.0022(13) 0.0030(12) 0.0032(13)
C9 0.0145(15) 0.0153(15) 0.0163(17) -0.0028(13) 0.0006(12) 0.0046(13)
C10 0.0180(16) 0.0221(17) 0.0153(17) -0.0009(13) 0.0027(13) 0.0047(14)
C11 0.0197(16) 0.0171(16) 0.0246(19) 0.0003(14) 0.0071(14) -0.0006(14)
C12 0.0158(16) 0.0224(17) 0.0284(19) -0.0073(15) 0.0042(14) -0.0018(14)
C13 0.0165(15) 0.0269(18) 0.0169(17) -0.0046(14) -0.0027(13) 0.0051(14)
C14 0.0189(16) 0.0168(16) 0.0182(17) -0.0005(13) 0.0059(13) 0.0039(13)
C15 0.0162(16) 0.0254(17) 0.0223(18) -0.0044(14) -0.0014(13) -0.0032(14)
C16 0.0191(16) 0.0210(17) 0.0190(17) 0.0036(14) -0.0010(13) 0.0041(14)
Br1A 0.02635(17) 0.02193(17) 0.01675(17) -0.00127(13) -0.00045(13) 0.00018(14)
F3A 0.0233(9) 0.0185(9) 0.0309(11) 0.0036(8) -0.0084(8) -0.0083(8)
F4A 0.0321(10) 0.0151(9) 0.0316(11) 0.0038(8) -0.0083(9) 0.0027(8)
F5A 0.0183(9) 0.0317(10) 0.0262(11) 0.0088(9) -0.0067(8) 0.0008(8)
F6A 0.0179(9) 0.0242(10) 0.0239(10) 0.0006(8) -0.0041(7) -0.0071(8)
F7A 0.0222(9) 0.0139(9) 0.0272(10) -0.0005(8) -0.0015(8) -0.0007(8)
F10A 0.0226(9) 0.0297(10) 0.0210(10) -0.0001(8) 0.0023(8) 0.0017(8)
F11A 0.0199(10) 0.0616(14) 0.0275(12) 0.0142(10) 0.0057(8) -0.0022(10)
F12A 0.0349(12) 0.0544(14) 0.0516(15) 0.0209(12) -0.0065(10) -0.0261(11)
F13A 0.0558(14) 0.0362(13) 0.0439(14) -0.0011(11) -0.0135(11) -0.0224(11)
F14A 0.0367(11) 0.0308(11) 0.0211(11) -0.0061(8) -0.0013(8) -0.0058(9)
N1A 0.0152(12) 0.0170(13) 0.0136(13) 0.0006(11) -0.0010(10) 0.0008(11)
C1A 0.0175(15) 0.0192(16) 0.0090(15) 0.0013(12) 0.0011(12) 0.0006(13)
C2A 0.0161(15) 0.0194(16) 0.0110(16) 0.0012(13) 0.0005(12) -0.0024(13)
C3A 0.0170(15) 0.0183(16) 0.0180(17) 0.0000(13) -0.0014(13) -0.0078(14)
C4A 0.0201(16) 0.0191(17) 0.0180(17) 0.0030(13) 0.0016(13) 0.0029(14)
C5A 0.0125(15) 0.0271(18) 0.0153(17) 0.0059(14) -0.0018(12) 0.0039(14)
C6A 0.0138(15) 0.0254(17) 0.0129(16) -0.0012(13) 0.0005(12) -0.0056(14)
C7A 0.0181(16) 0.0190(16) 0.0121(16) 0.0027(13) 0.0030(12) -0.0024(13)
C8A 0.0131(14) 0.0209(16) 0.0132(16) 0.0035(13) -0.0020(12) 0.0008(13)
C9A 0.0124(15) 0.0211(16) 0.0161(17) 0.0056(13) -0.0024(12) -0.0007(13)
C10A 0.0165(15) 0.0214(17) 0.0193(18) 0.0045(14) -0.0049(13) 0.0012(14)
C11A 0.0152(16) 0.037(2) 0.0206(19) 0.0129(16) -0.0027(14) 0.0006(15)
C12A 0.0203(17) 0.037(2) 0.035(2) 0.0188(18) -0.0065(15) -0.0081(16)
C13A 0.0283(18) 0.0244(18) 0.033(2) 0.0042(16) -0.0118(16) -0.0108(16)
C14A 0.0248(17) 0.0255(18) 0.0180(18) 0.0038(14) -0.0044(14) -0.0014(15)
C15A 0.0211(16) 0.0221(17) 0.0196(18) -0.0054(14) 0.0017(13) 0.0066(14)
C16A 0.0171(16) 0.0226(17) 0.0220(18) 0.0042(14) 0.0022(13) -0.0035(14)

loop_
_atom_type_symbol
_atom_type_description
_atom_type_scat_dispersion_real
_atom_type_scat_dispersion_imag
_atom_type_scat_source
C C 0.0033 0.0016 'International Tables Vol C Tables 4.2.6.8 and 6.1.1.4'
H H 0.0000 0.0000 'International Tables Vol C Tables 4.2.6.8 and 6.1.1.4'
N N 0.0061 0.0033 'International Tables Vol C Tables 4.2.6.8 and 6.1.1.4'
F F 0.0171 0.0103 'International Tables Vol C Tables 4.2.6.8 and 6.1.1.4'
Br Br -0.2901 2.4595 'International Tables Vol C Tables 4.2.6.8 and 6.1.1.4'

loop_
_geom_angle_atom_site_label_1
_geom_angle_atom_site_label_2
_geom_angle_atom_site_label_3
_geom_angle
C15 N1 C16 108.5(2)
C15 N1 C1 110.6(2)
C16 N1 C1 112.4(2)
C15 N1 C8 106.8(2)
C16 N1 C8 110.3(2)
C1 N1 C8 108.0(2)
C2 C1 N1 115.3(2)
C2 C1 H1A 108.4
N1 C1 H1A 108.4
C2 C1 H1B 108.4
N1 C1 H1B 108.4
H1A C1 H1B 107.5
C7 C2 C3 116.5(3)
C7 C2 C1 122.6(3)
C3 C2 C1 120.4(3)
F3 C3 C4 118.6(3)
F3 C3 C2 119.5(3)
C4 C3 C2 121.9(3)
F4 C4 C3 120.2(3)
F4 C4 C5 120.0(3)
C3 C4 C5 119.8(3)
F5 C5 C6 120.6(3)
F5 C5 C4 119.3(3)
C6 C5 C4 120.0(3)
F6 C6 C5 119.7(3)
F6 C6 C7 120.9(3)
C5 C6 C7 119.3(3)
F7 C7 C6 118.0(3)
F7 C7 C2 119.5(3)
C6 C7 C2 122.4(3)
C9 C8 N1 114.8(2)
C9 C8 H8A 108.6
N1 C8 H8A 108.6
C9 C8 H8B 108.6
N1 C8 H8B 108.6
H8A C8 H8B 107.5
C14 C9 C10 115.1(3)
C14 C9 C8 121.5(3)
C10 C9 C8 123.2(3)
F10 C10 C11 117.5(3)
F10 C10 C9 120.1(3)
C11 C10 C9 122.5(3)
F11 C11 C12 120.7(3)
F11 C11 C10 119.3(3)
C12 C11 C10 120.0(3)
F12 C12 C13 120.1(3)
F12 C12 C11 120.4(3)
C13 C12 C11 119.5(3)
F13 C13 C12 120.4(3)
F13 C13 C14 120.0(3)
C12 C13 C14 119.6(3)
F14 C14 C13 117.5(3)
F14 C14 C9 119.2(3)
C13 C14 C9 123.3(3)
N1 C15 H15A 109.5
N1 C15 H15B 109.5
H15A C15 H15B 109.5
N1 C15 H15C 109.5
H15A C15 H15C 109.5
H15B C15 H15C 109.5
N1 C16 H16A 109.5
N1 C16 H16B 109.5
H16A C16 H16B 109.5
N1 C16 H16C 109.5
H16A C16 H16C 109.5
H16B C16 H16C 109.5
C15A N1A C16A 108.5(2)
C15A N1A C1A 112.2(2)
C16A N1A C1A 110.7(2)
C15A N1A C8A 110.3(2)
C16A N1A C8A 106.7(2)
C1A N1A C8A 108.3(2)
C2A C1A N1A 115.3(2)
C2A C1A H1A1 108.4
N1A C1A H1A1 108.4
C2A C1A H1A2 108.4
N1A C1A H1A2 108.4
H1A1 C1A H1A2 107.5
C3A C2A C7A 116.5(3)
C3A C2A C1A 121.0(3)
C7A C2A C1A 122.2(3)
F3A C3A C4A 117.9(3)
F3A C3A C2A 119.5(3)
C4A C3A C2A 122.6(3)
F4A C4A C5A 120.4(3)
F4A C4A C3A 120.3(3)
C5A C4A C3A 119.3(3)
F5A C5A C4A 119.8(3)
F5A C5A C6A 120.2(3)
C4A C5A C6A 120.0(3)
F6A C6A C7A 121.0(3)
F6A C6A C5A 119.5(3)
C7A C6A C5A 119.5(3)
F7A C7A C6A 118.1(3)
F7A C7A C2A 119.7(3)
C6A C7A C2A 122.2(3)
C9A C8A N1A 114.0(2)
C9A C8A H8A1 108.8
N1A C8A H8A1 108.8
C9A C8A H8A2 108.8
N1A C8A H8A2 108.8
H8A1 C8A H8A2 107.7
C10A C9A C14A 115.6(3)
C10A C9A C8A 120.5(3)
C14A C9A C8A 123.7(3)
F10A C10A C11A 116.9(3)
F10A C10A C9A 119.8(3)
C11A C10A C9A 123.3(3)
F11A C11A C10A 121.0(3)
F11A C11A C12A 119.9(3)
C10A C11A C12A 119.2(3)
F12A C12A C13A 120.4(3)
F12A C12A C11A 120.2(3)
C13A C12A C11A 119.5(3)
F13A C13A C14A 119.9(3)
F13A C13A C12A 120.2(3)
C14A C13A C12A 119.9(3)
F14A C14A C13A 117.5(3)
F14A C14A C9A 120.0(3)
C13A C14A C9A 122.5(3)
N1A C15A H15D 109.5
N1A C15A H15E 109.5
H15D C15A H15E 109.5
N1A C15A H15F 109.5
H15D C15A H15F 109.5
H15E C15A H15F 109.5
N1A C16A H16D 109.5
N1A C16A H16E 109.5
H16D C16A H16E 109.5
N1A C16A H16F 109.5
H16D C16A H16F 109.5
H16E C16A H16F 109.5

loop_
_geom_bond_atom_site_label_1
_geom_bond_atom_site_label_2
_geom_bond_distance
F3 C3 1.343(3)
F4 C4 1.351(3)
F6 C6 1.342(3)
F5 C5 1.350(3)
F7 C7 1.343(3)
F10 C10 1.347(3)
F11 C11 1.349(3)
F12 C12 1.337(3)
F13 C13 1.338(3)
F14 C14 1.346(3)
N1 C15 1.504(4)
N1 C16 1.506(4)
N1 C1 1.517(4)
N1 C8 1.536(3)
C1 C2 1.507(4)
C1 H1A 0.9900
C1 H1B 0.9900
C2 C7 1.385(4)
C2 C3 1.394(4)
C3 C4 1.370(4)
C4 C5 1.377(4)
C5 C6 1.372(4)
C6 C7 1.376(4)
C8 C9 1.511(4)
C8 H8A 0.9900
C8 H8B 0.9900
C9 C14 1.388(4)
C9 C10 1.394(4)
C10 C11 1.377(4)
C11 C12 1.374(4)
C12 C13 1.370(5)
C13 C14 1.375(4)
C15 H15A 0.9800
C15 H15B 0.9800
C15 H15C 0.9800
C16 H16A 0.9800
C16 H16B 0.9800
C16 H16C 0.9800
F3A C3A 1.348(3)
F4A C4A 1.339(3)
F5A C5A 1.335(3)
F6A C6A 1.341(3)
F7A C7A 1.345(3)
F10A C10A 1.344(4)
F11A C11A 1.332(4)
F12A C12A 1.342(4)
F13A C13A 1.342(4)
F14A C14A 1.346(4)
N1A C15A 1.499(4)
N1A C16A 1.501(4)
N1A C1A 1.517(4)
N1A C8A 1.537(3)
C1A C2A 1.505(4)
C1A H1A1 0.9900
C1A H1A2 0.9900
C2A C3A 1.386(4)
C2A C7A 1.388(4)
C3A C4A 1.377(4)
C4A C5A 1.377(4)
C5A C6A 1.381(4)
C6A C7A 1.379(4)
C8A C9A 1.512(4)
C8A H8A1 0.9900
C8A H8A2 0.9900
C9A C10A 1.385(4)
C9A C14A 1.389(4)
C10A C11A 1.370(4)
C11A C12A 1.383(5)
C12A C13A 1.378(5)
C13A C14A 1.372(4)
C15A H15D 0.9800
C15A H15E 0.9800
C15A H15F 0.9800
C16A H16D 0.9800
C16A H16E 0.9800
C16A H16F 0.9800

loop_
_geom_torsion_atom_site_label_1
_geom_torsion_atom_site_label_2
_geom_torsion_atom_site_label_3
_geom_torsion_atom_site_label_4
_geom_torsion
C15 N1 C1 C2 -68.5(3)
C16 N1 C1 C2 52.9(3)
C8 N1 C1 C2 174.9(2)
N1 C1 C2 C7 96.9(3)
N1 C1 C2 C3 -91.7(3)
C7 C2 C3 F3 177.5(2)
C1 C2 C3 F3 5.6(4)
C7 C2 C3 C4 -0.4(4)
C1 C2 C3 C4 -172.3(3)
F3 C3 C4 F4 0.4(4)
C2 C3 C4 F4 178.3(3)
F3 C3 C4 C5 -177.4(3)
C2 C3 C4 C5 0.5(5)
F4 C4 C5 F5 -0.6(4)
C3 C4 C5 F5 177.2(3)
F4 C4 C5 C6 -178.9(3)
C3 C4 C5 C6 -1.1(5)
F5 C5 C6 F6 1.1(4)
C4 C5 C6 F6 179.4(3)
F5 C5 C6 C7 -176.8(3)
C4 C5 C6 C7 1.5(4)
F6 C6 C7 F7 -1.3(4)
C5 C6 C7 F7 176.6(3)
F6 C6 C7 C2 -179.3(3)
C5 C6 C7 C2 -1.5(4)
C3 C2 C7 F7 -177.1(3)
C1 C2 C7 F7 -5.4(4)
C3 C2 C7 C6 0.9(4)
C1 C2 C7 C6 172.6(3)
C15 N1 C8 C9 -178.1(2)
C16 N1 C8 C9 64.2(3)
C1 N1 C8 C9 -59.1(3)
N1 C8 C9 C14 96.1(3)
N1 C8 C9 C10 -89.5(3)
C14 C9 C10 F10 179.3(3)
C8 C9 C10 F10 4.6(4)
C14 C9 C10 C11 -0.4(4)
C8 C9 C10 C11 -175.1(3)
F10 C10 C11 F11 0.5(4)
C9 C10 C11 F11 -179.8(3)
F10 C10 C11 C12 -178.6(3)
C9 C10 C11 C12 1.1(5)
F11 C11 C12 F12 -0.5(4)
C10 C11 C12 F12 178.6(3)
F11 C11 C12 C13 179.6(3)
C10 C11 C12 C13 -1.3(5)
F12 C12 C13 F13 0.3(4)
C11 C12 C13 F13 -179.8(3)
F12 C12 C13 C14 -179.0(3)
C11 C12 C13 C14 0.9(5)
F13 C13 C14 F14 -0.7(4)
C12 C13 C14 F14 178.5(3)
F13 C13 C14 C9 -179.5(3)
C12 C13 C14 C9 -0.2(5)
C10 C9 C14 F14 -178.8(2)
C8 C9 C14 F14 -4.0(4)
C10 C9 C14 C13 0.0(4)
C8 C9 C14 C13 174.8(3)
C15A N1A C1A C2A -52.6(3)
C16A N1A C1A C2A 68.8(3)
C8A N1A C1A C2A -174.5(2)
N1A C1A C2A C3A 91.1(3)
N1A C1A C2A C7A -96.0(3)
C7A C2A C3A F3A -178.7(3)
C1A C2A C3A F3A -5.4(4)
C7A C2A C3A C4A -0.8(5)
C1A C2A C3A C4A 172.5(3)
F3A C3A C4A F4A -1.6(4)
C2A C3A C4A F4A -179.5(3)
F3A C3A C4A C5A 177.9(3)
C2A C3A C4A C5A 0.0(5)
F4A C4A C5A F5A 1.5(4)
C3A C4A C5A F5A -177.9(3)
F4A C4A C5A C6A -179.0(3)
C3A C4A C5A C6A 1.6(5)
F5A C5A C6A F6A -1.1(4)
C4A C5A C6A F6A 179.4(3)
F5A C5A C6A C7A 177.2(3)
C4A C5A C6A C7A -2.3(5)
F6A C6A C7A F7A 1.9(4)
C5A C6A C7A F7A -176.3(3)
F6A C6A C7A C2A 179.7(3)
C5A C6A C7A C2A 1.4(5)
C3A C2A C7A F7A 177.8(3)
C1A C2A C7A F7A 4.6(4)
C3A C2A C7A C6A 0.1(4)
C1A C2A C7A C6A -173.1(3)
C15A N1A C8A C9A -64.7(3)
C16A N1A C8A C9A 177.6(2)
C1A N1A C8A C9A 58.4(3)
N1A C8A C9A C10A -98.6(3)
N1A C8A C9A C14A 85.9(3)
C14A C9A C10A F10A 178.3(3)
C8A C9A C10A F10A 2.5(4)
C14A C9A C10A C11A -2.2(4)
C8A C9A C10A C11A -178.0(3)
F10A C10A C11A F11A -0.6(4)
C9A C10A C11A F11A 179.8(3)
F10A C10A C11A C12A 179.9(3)
C9A C10A C11A C12A 0.3(5)
F11A C11A C12A F12A 1.2(5)
C10A C11A C12A F12A -179.2(3)
F11A C11A C12A C13A -178.8(3)
C10A C11A C12A C13A 0.8(5)
F12A C12A C13A F13A -0.8(5)
C11A C12A C13A F13A 179.3(3)
F12A C12A C13A C14A -179.8(3)
C11A C12A C13A C14A 0.2(5)
F13A C13A C14A F14A -0.8(4)
C12A C13A C14A F14A 178.2(3)
F13A C13A C14A C9A 178.6(3)
C12A C13A C14A C9A -2.3(5)
C10A C9A C14A F14A -177.4(3)
C8A C9A C14A F14A -1.7(4)
C10A C9A C14A C13A 3.2(4)
C8A C9A C14A C13A 178.8(3)
